data_2011611
loop_
_publ_author_name
'Sun, Ming'
'Macculloch, Alasdair C.'
'Hamor, Thomas A.'
'Walker, Richard T.'

_publ_section_title
;
 5-Methyl-2'-deoxy-4'-thio-\a-uridine (<i>R</i>)-<i>S</i>-oxide
;
_journal_issue 12
_journal_name_full 'Acta Crystallographica Section C'
_journal_page_first 1492
_journal_page_last 1493
_journal_paper_doi 10.1107/S0108270100012798
_journal_volume 56
_journal_year 2000
_chemical_formula_moiety 'C10 H14 N2 O5 S'
_chemical_formula_sum 'C10 H14 N2 O5 S'
_chemical_formula_weight 274.29
_chemical_name_systematic 4'-Thio-\a-thymidine(R)-S-oxide
_space_group_IT_number 19
_symmetry_cell_setting orthorhombic
_symmetry_space_group_name_Hall 'P 2ac 2ab'
_symmetry_space_group_name_H-M 'P 21 21 21'
_cell_angle_alpha 90.00
_cell_angle_beta 90.00
_cell_angle_gamma 90.00
_cell_formula_units_Z 4
_cell_length_a 8.018(8)
_cell_length_b 20.134(13)
_cell_length_c 7.389(8)
_cell_measurement_reflns_used '6670 (post-refined using complete data set)'
_cell_measurement_temperature 293(2)
_cell_measurement_theta_max 25.20
_cell_measurement_theta_min 3.42
_cell_volume 1192.8(19)
_computing_cell_refinement 'R-Axis II software'
_computing_data_collection 'R-Axis II software (Rigaku, 1994)'
_computing_data_reduction 'TEXSAN (Molecular Structure Corporation, 1993)'
_computing_molecular_graphics 'ORTEPII (Johnson, 1976)'
_computing_publication_material SHELXL93
_computing_structure_refinement 'SHELXL93 (Sheldrick, 1993)'
_computing_structure_solution TEXSAN
_diffrn_ambient_temperature 293(2)
_diffrn_measurement_device 'Rigaku R-Axis II area detector'
_diffrn_measurement_method 'image-plate scans'
_diffrn_radiation_monochromator graphite
_diffrn_radiation_source 'rotating anode'
_diffrn_radiation_type MoKa
_diffrn_radiation_wavelength .71073
_diffrn_reflns_av_R_equivalents .0212
_diffrn_reflns_av_sigmaI/netI .0140
_diffrn_reflns_limit_h_max 9
_diffrn_reflns_limit_h_min -9
_diffrn_reflns_limit_k_max 23
_diffrn_reflns_limit_k_min -23
_diffrn_reflns_limit_l_max 7
_diffrn_reflns_limit_l_min -8
_diffrn_reflns_number 6670
_diffrn_reflns_theta_max 25.20
_diffrn_reflns_theta_min 3.42
_exptl_absorpt_coefficient_mu .288
_exptl_absorpt_correction_type none
_exptl_crystal_colour colourless
_exptl_crystal_density_diffrn 1.527
_exptl_crystal_density_meas ?
_exptl_crystal_description rod
_exptl_crystal_F_000 576
_exptl_crystal_size_max .5
_exptl_crystal_size_mid .3
_exptl_crystal_size_min .25
_refine_diff_density_max .274
_refine_diff_density_min -.150
_refine_ls_abs_structure_details 'Flack  (1983)'
_refine_ls_abs_structure_Flack -.02(9)
_refine_ls_extinction_method none
_refine_ls_goodness_of_fit_obs 1.095
_refine_ls_goodness_of_fit_ref 1.094
_refine_ls_hydrogen_treatment noref
_refine_ls_matrix_type full
_refine_ls_number_parameters 173
_refine_ls_number_reflns 1946
_refine_ls_number_restraints 0
_refine_ls_restrained_S_all 1.094
_refine_ls_restrained_S_obs 1.095
_refine_ls_R_factor_all .0302
_refine_ls_R_factor_gt .0299
_refine_ls_shift/su_max -.001
_refine_ls_shift/su_mean .000
_refine_ls_structure_factor_coef Fsqd
_refine_ls_weighting_details 'calc w = 1/[\s^2^(Fo^2^)+(0.0458P)^2^+0.4010P] where P=(Fo^2^+2Fc^2^)/3'
_refine_ls_weighting_scheme sigma
_refine_ls_wR_factor_obs .0821
_refine_ls_wR_factor_ref .0822
_reflns_number_gt 1941
_reflns_number_total 1946
_reflns_threshold_expression I>2\s(I)
_cod_data_source_file gs1102.cif
_cod_data_source_block I
_cod_depositor_comments
;
The following automatic conversions were performed:
'_geom_bond_publ_flag' value 'Yes' changed to 'yes' according to
'/home/saulius/struct/CIF-dictionaries/cif_core.dic' dictionary named
'cif_core.dic' version 2.4.1 from 2010-06-29 (13 times).

Automatic conversion script
Id: cif_fix_enum 1527 2010-12-29 10:47:43Z saulius 

The following automatic conversions were performed:

'_geom_bond_publ_flag' value 'Yes' changed to 'yes' according to
/home/saulius/struct/CIF-dictionaries/cif_core.dic dictionary named
'cif_core.dic' version 2.4.1 from 2010-06-29 (13
times).

'_geom_angle_publ_flag' value 'Yes' changed to 'yes'
according to /home/saulius/struct/CIF-dictionaries/cif_core.dic
dictionary named 'cif_core.dic' version 2.4.1 from 2010-06-29 (11
times).

'_geom_torsion_publ_flag' value 'Yes' changed to 'yes'
according to /home/saulius/struct/CIF-dictionaries/cif_core.dic
dictionary named 'cif_core.dic' version 2.4.1 from 2010-06-29 (11
times).

Automatic conversion script
Id: cif_fix_values 1715 2011-07-08 13:25:40Z adriana 

The following automatic conversions were performed:

'_exptl_crystal_density_meas' value 'not measured' was changed to '?'
- the value is perceived as not measured.

Automatic conversion script
Id: cif_fix_values 3008 2015-01-20 13:52:24Z robertas 
;
_cod_database_code 2011611
_cod_database_fobs_code 2011611

loop_
_symmetry_equiv_pos_as_xyz
'x, y, z'
'-x+1/2, -y, z+1/2'
'x+1/2, -y+1/2, -z'
'-x, y+1/2, -z+1/2'

loop_
_atom_site_aniso_label
_atom_site_aniso_U_11
_atom_site_aniso_U_22
_atom_site_aniso_U_33
_atom_site_aniso_U_12
_atom_site_aniso_U_13
_atom_site_aniso_U_23
S4' .0422(3) .0295(2) .0261(3) .0031(2) .0020(2) -.0013(2)
O2 .0295(8) .0589(10) .0353(9) -.0126(7) .0016(6) -.0017(7)
O3' .0411(9) .0480(9) .0594(12) .0140(7) .0216(8) .0145(8)
O4 .0427(9) .0767(12) .0337(11) -.0084(8) .0138(8) .0058(8)
O4" .0711(12) .0457(9) .0303(10) .0109(8) -.0093(8) .0044(7)
O5' .102(3) .042(2) .103(3) -.020(2) .044(3) .003(2)
O5'B .108(5) .107(5) .038(4) -.047(4) .007(3) .016(3)
N1 .0275(8) .0404(9) .0265(10) -.0041(7) .0052(8) -.0029(7)
N3 .0308(9) .0405(9) .0276(10) -.0035(7) .0037(7) .0007(7)
C1' .0333(10) .0363(10) .0287(13) -.0037(8) .0060(9) -.0055(8)
C2 .0301(10) .0357(10) .0258(11) -.0001(8) .0020(8) .0003(8)
C2' .0394(11) .0278(9) .048(2) -.0004(8) .0177(10) -.0007(9)
C3' .0348(10) .0316(9) .0343(13) .0036(8) .0084(9) -.0007(8)
C4 .0289(10) .0384(10) .0395(13) -.0002(9) .0074(10) .0035(8)
C4' .0380(10) .0343(10) .0322(13) -.0047(8) .0075(10) .0008(9)
C5 .0285(10) .0417(11) .0387(14) -.0044(9) .0044(9) .0020(9)
C5' .080(2) .0436(14) .065(2) -.0130(13) .035(2) .0027(13)
C6 .0291(10) .0382(10) .0345(12) -.0034(9) -.0002(10) -.0035(8)
C7 .0406(13) .076(2) .061(2) -.0246(12) .0093(12) -.0009(14)

loop_
_atom_site_label
_atom_site_fract_x
_atom_site_fract_y
_atom_site_fract_z
_atom_site_U_iso_or_equiv
_atom_site_thermal_displace_type
_atom_site_calc_flag
_atom_site_refinement_flags
_atom_site_occupancy
_atom_site_disorder_group
_atom_site_type_symbol
S4' -.09108(7) -.04531(2) .02039(7) .0326(2) Uani d . 1 . S
O2 -.0398(2) -.08303(8) .3899(2) .0412(4) Uani d . 1 . O
O3' .2487(2) -.18600(9) -.0625(3) .0495(5) Uani d . 1 . O
O4 -.4762(2) -.14864(10) .7352(3) .0510(5) Uani d . 1 . O
O4" -.1605(2) -.03169(8) -.1664(2) .0490(5) Uani d . 1 . O
O5' .1914(5) .0341(2) -.1148(6) .082(2) Uani d P .604(6) . O
O5'B .1902(9) -.0467(4) -.3225(8) .084(3) Uani d P .396(6) . O
N1 -.2588(2) -.13233(9) .2488(3) .0314(4) Uani d . 1 . N
N3 -.2657(2) -.11279(9) .5573(2) .0329(4) Uani d . 1 . N
C1' -.1712(3) -.13021(10) .0748(3) .0327(5) Uani d . 1 . C
C2 -.1787(3) -.10736(10) .3987(3) .0305(4) Uani d . 1 . C
C2' -.0262(3) -.17888(10) .0589(3) .0384(6) Uani d . 1 . C
C3' .0974(3) -.14952(9) -.0729(3) .0335(5) Uani d . 1 . C
C4 -.4183(3) -.14426(10) .5807(3) .0356(5) Uani d . 1 . C
C4' .1186(3) -.07686(10) -.0170(3) .0348(5) Uani d . 1 . C
C5 -.4948(3) -.16964(11) .4187(3) .0363(5) Uani d . 1 . C
C5' .2085(4) -.03363(13) -.1531(5) .0627(9) Uani d . 1 . C
C6 -.4142(3) -.16190(10) .2608(3) .0339(4) Uani d . 1 . C
C7 -.6622(3) -.2024(2) .4333(4) .0592(8) Uani d . 1 . C
H1' -.2600 -.1378 -.0291 .039 Uiso d . 1 . H
H2'A .0400 -.1827 .1816 .046 Uiso d . 1 . H
H2'B -.0600 -.2231 .0226 .046 Uiso d . 1 . H
H3 -.2200 -.0916 .6623 .040 Uiso d . 1 . H
H3' .0400 -.1540 -.2054 .040 Uiso d . 1 . H
HO3' .3200 -.1654 -.1408 .060 Uiso d . 1 . H
H4' .1800 -.0747 .1025 .042 Uiso d . 1 . H
HO5' .3000 .0580 -.0990 .098 Uiso d P .604 . H
H5'1 .3260 -.0450 -.1550 .075 Uiso d P .604 . H
H5'2 .1640 -.0420 -.2730 .075 Uiso d P .604 . H
H5'3 .1740 .0120 -.1340 .075 Uiso d P .396 . H
H5'4 .3270 -.0360 -.1280 .075 Uiso d P .396 . H
H6 -.4600 -.1765 .1424 .041 Uiso d . 1 . H
H7A -.7400 -.1676 .4992 .089 Uiso d . 1 . H
H7B -.6800 -.2366 .5218 .089 Uiso d . 1 . H
H7C -.7000 -.2262 .3313 .089 Uiso d . 1 . H

loop_
_atom_type_symbol
_atom_type_description
_atom_type_scat_dispersion_real
_atom_type_scat_dispersion_imag
_atom_type_scat_source
C C .0033 .0016 'International Tables Vol C Tables 4.2.6.8 and 6.1.1.4'
H H .0000 .0000 'International Tables Vol C Tables 4.2.6.8 and 6.1.1.4'
N N .0061 .0033 'International Tables Vol C Tables 4.2.6.8 and 6.1.1.4'
O O .0106 .0060 'International Tables Vol C Tables 4.2.6.8 and 6.1.1.4'
S S .1246 .1234 'International Tables Vol C Tables 4.2.6.8 and 6.1.1.4'

loop_
_geom_angle_atom_site_label_1
_geom_angle_atom_site_label_2
_geom_angle_atom_site_label_3
_geom_angle
_geom_angle_publ_flag
O4" S4' C4' 105.35(12) yes
O4" S4' C1' 103.61(10) yes
C4' S4' C1' 91.79(10) yes
C2 N1 C6 121.7(2) yes
C2 N1 C1' 118.2(2) yes
C6 N1 C1' 120.0(2) yes
C2 N3 C4 126.3(2) ?
N1 C1' C2' 114.5(2) yes
N1 C1' S4' 112.34(13) yes
C2' C1' S4' 107.98(15) yes
O2 C2 N3 123.0(2) ?
O2 C2 N1 122.0(2) ?
N3 C2 N1 115.0(2) ?
C3' C2' C1' 107.4(2) ?
O3' C3' C2' 108.9(2) ?
O3' C3' C4' 112.6(2) ?
C2' C3' C4' 105.9(2) ?
O4 C4 N3 118.6(2) ?
O4 C4 C5 125.6(2) ?
N3 C4 C5 115.7(2) ?
C5' C4' C3' 115.1(2) ?
C5' C4' S4' 109.9(2) ?
C3' C4' S4' 105.80(14) ?
C6 C5 C4 118.4(2) ?
C6 C5 C7 123.0(2) ?
C4 C5 C7 118.6(2) ?
O5'B C5' O5' 112.6(5) ?
O5'B C5' C4' 118.3(3) yes
O5' C5' C4' 112.3(3) yes
C5 C6 N1 122.6(2) ?

loop_
_geom_bond_atom_site_label_1
_geom_bond_atom_site_label_2
_geom_bond_site_symmetry_2
_geom_bond_distance
_geom_bond_publ_flag
S4' O4" . 1.513(2) yes
S4' C4' . 1.819(3) yes
S4' C1' . 1.870(2) yes
O2 C2 . 1.218(3) yes
O3' C3' . 1.420(3) yes
O4 C4 . 1.236(3) yes
O5' C5' . 1.399(4) yes
O5'B C5' . 1.287(7) yes
N1 C2 . 1.376(3) yes
N1 C6 . 1.384(3) yes
N1 C1' . 1.465(3) yes
N3 C2 . 1.368(3) yes
N3 C4 . 1.388(3) yes
C1' C2' . 1.525(3) ?
C2' C3' . 1.510(3) ?
C3' C4' . 1.530(3) ?
C4 C5 . 1.439(3) ?
C4' C5' . 1.512(3) ?
C5 C6 . 1.343(4) ?
C5 C7 . 1.499(3) ?

loop_
_geom_hbond_atom_site_label_D
_geom_hbond_atom_site_label_H
_geom_hbond_atom_site_label_A
_geom_hbond_site_symmetry_A
_geom_hbond_distance_DH
_geom_hbond_distance_HA
_geom_hbond_distance_DA
_geom_hbond_angle_DHA
N3 H3 O4" 1_556 .96 1.81 2.747(3) 164
O3' HO3' O4 1_654 .91 1.90 2.769(3) 157
O5' HO5' O2 2_554 1.00 1.99 2.963(4) 163
O5'B -- O2 1_554 0 0 2.907(6) 0
O5'B -- O5' 2_554 0 0 2.373(7) 0

loop_
_geom_torsion_atom_site_label_1
_geom_torsion_atom_site_label_2
_geom_torsion_atom_site_label_3
_geom_torsion_atom_site_label_4
_geom_torsion
_geom_torsion_publ_flag
C2 N1 C1' C2' 71.5(2) ?
C6 N1 C1' C2' -105.3(2) ?
C2 N1 C1' S4' -52.1(2) yes
C6 N1 C1' S4' 131.1(2) yes
O4" S4' C1' N1 -126.9(2) ?
C4' S4' C1' N1 126.8(2) ?
O4" S4' C1' C2' 105.9(2) ?
C4' S4' C1' C2' -.3(2) yes
C4 N3 C2 O2 -174.8(2) ?
C4 N3 C2 N1 4.4(3) ?
C6 N1 C2 O2 177.8(2) ?
C1' N1 C2 O2 1.1(3) ?
C6 N1 C2 N3 -1.4(3) ?
C1' N1 C2 N3 -178.1(2) ?
N1 C1' C2' C3' -152.1(2) ?
S4' C1' C2' C3' -26.2(2) yes
C1' C2' C3' O3' 167.8(2) ?
C1' C2' C3' C4' 46.5(2) yes
C2 N3 C4 O4 175.4(2) ?
C2 N3 C4 C5 -4.1(3) ?
O3' C3' C4' C5' 73.6(3) ?
C2' C3' C4' C5' -167.6(2) ?
O3' C3' C4' S4' -164.89(14) ?
C2' C3' C4' S4' -46.0(2) yes
O4" S4' C4' C5' 46.4(2) ?
C1' S4' C4' C5' 151.0(2) ?
O4" S4' C4' C3' -78.4(2) ?
C1' S4' C4' C3' 26.2(2) yes
O4 C4 C5 C6 -178.8(2) ?
N3 C4 C5 C6 .7(3) ?
O4 C4 C5 C7 2.3(3) ?
N3 C4 C5 C7 -178.2(2) ?
C3' C4' C5' O5'B 32.6(6) yes
S4' C4' C5' O5'B -86.7(5) yes
C3' C4' C5' O5' 166.5(3) yes
S4' C4' C5' O5' 47.2(4) yes
C4 C5 C6 N1 1.9(3) ?
C7 C5 C6 N1 -179.2(2) ?
C2 N1 C6 C5 -1.7(3) ?
C1' N1 C6 C5 175.0(2) ?
